data_7231757
loop_
_publ_author_name
'Prathapa, Siriyara Jagannatha'
'Slabbert, Cara'
'Fernandes, Manuel A.'
'Lemmerer, Andreas'

_publ_section_title
;
 Structure determination of fatty acid ester biofuels via in situ
 cryocrystallisation and single crystal X-ray diffraction
;
_journal_issue 1
_journal_name_full CrystEngComm
_journal_page_first 41
_journal_paper_doi 10.1039/C8CE01673A
_journal_volume 21
_journal_year 2019
_chemical_formula_moiety 'C10  H20  O2'
_chemical_formula_sum 'C10 H20 O2'
_chemical_formula_weight 172.26
_space_group_IT_number 2
_space_group_name_Hall '-P 1'
_space_group_name_H-M_alt 'P -1'
_symmetry_cell_setting triclinic
_symmetry_Int_Tables_number 2
_symmetry_space_group_name_Hall '-P 1'
_symmetry_space_group_name_H-M 'P -1'
_atom_sites_solution_hydrogens geom
_audit_conform_dict_location ftp://ftp.iucr.org/pub/cif_core.dic
_audit_conform_dict_name cif_core.dic
_audit_conform_dict_version 2.4.3
_audit_creation_date 2018-09-06T14:04:24-00:00
_audit_creation_method 'WinGX routine CIF_UPDATE'
_audit_update_record
;
2018-09-24 deposited with the CCDC.
2018-11-05 downloaded from the CCDC.
;
_cell_angle_alpha 90.145(7)
_cell_angle_beta 91.445(7)
_cell_angle_gamma 90.099(7)
_cell_formula_units_Z 4
_cell_length_a 5.565(3)
_cell_length_b 7.183(4)
_cell_length_c 27.043(14)
_cell_measurement_reflns_used 2624
_cell_measurement_temperature 173(2)
_cell_measurement_theta_max 25.13
_cell_measurement_theta_min 2.84
_cell_measurement_wavelength 0.71073
_cell_volume 1080.7(10)
_computing_cell_refinement 'SAINT-Plus (Bruker, 2016)'
_computing_data_collection 'APEX3 (Bruker, 2016)'
_computing_data_reduction 'SAINT-Plus and XPREP (Bruker 2016)'
_computing_molecular_graphics 'Ortep for Windows (Farrugia, 2012) and Mercury (Macrae et al., 2006)'
_computing_publication_material 'WinGX publication routines (Farrugia, 2012)'
_computing_structure_refinement 'SHELXL-2017/1 (Sheldrick, 2017)'
_computing_structure_solution 'SHELXS-97 (Sheldrick, 2015)'
_diffrn_ambient_temperature 173(2)
_diffrn_measured_fraction_theta_full 0.994
_diffrn_measured_fraction_theta_max 0.991
_diffrn_measurement_device_type 'Bruker D8 Venture Photon CCD area detector'
_diffrn_measurement_method '\w scans'
_diffrn_radiation_monochromator graphite
_diffrn_radiation_probe x-ray
_diffrn_radiation_type MoK\a
_diffrn_radiation_wavelength 0.71073
_diffrn_reflns_av_R_equivalents 0.0938
_diffrn_reflns_av_unetI/netI 0.128
_diffrn_reflns_Laue_measured_fraction_full 0.994
_diffrn_reflns_Laue_measured_fraction_max 0.991
_diffrn_reflns_limit_h_max 6
_diffrn_reflns_limit_h_min -5
_diffrn_reflns_limit_k_max 8
_diffrn_reflns_limit_k_min -8
_diffrn_reflns_limit_l_max 32
_diffrn_reflns_limit_l_min -32
_diffrn_reflns_number 11894
_diffrn_reflns_point_group_measured_fraction_full 0.994
_diffrn_reflns_point_group_measured_fraction_max 0.991
_diffrn_reflns_theta_full 25.242
_diffrn_reflns_theta_max 25.5
_diffrn_reflns_theta_min 2.932
_diffrn_standards_number 0
_exptl_absorpt_coefficient_mu 0.071
_exptl_absorpt_correction_T_max 0.7457
_exptl_absorpt_correction_T_min 0.5433
_exptl_absorpt_correction_type multi-scan
_exptl_absorpt_process_details 'SADABS (Sheldrick, 1996)'
_exptl_crystal_colour colourless
_exptl_crystal_density_diffrn 1.059
_exptl_crystal_density_method 'not measured'
_exptl_crystal_description block
_exptl_crystal_F_000 384
_exptl_crystal_size_max 1
_exptl_crystal_size_mid 0.3
_exptl_crystal_size_min 0.3
_refine_diff_density_max 0.226
_refine_diff_density_min -0.196
_refine_diff_density_rms 0.046
_refine_ls_extinction_method none
_refine_ls_goodness_of_fit_ref 1.009
_refine_ls_hydrogen_treatment constr
_refine_ls_matrix_type full
_refine_ls_number_constraints 0
_refine_ls_number_parameters 218
_refine_ls_number_reflns 3713
_refine_ls_number_restraints 0
_refine_ls_restrained_S_all 1.009
_refine_ls_R_factor_all 0.1693
_refine_ls_R_factor_gt 0.0725
_refine_ls_shift/su_max 0
_refine_ls_shift/su_mean 0
_refine_ls_structure_factor_coef Fsqd
_refine_ls_weighting_details 'w=1/[\s^2^(Fo^2^)+(0.0792P)^2^+0.1569P] where P=(Fo^2^+2Fc^2^)/3'
_refine_ls_weighting_scheme calc
_refine_ls_wR_factor_gt 0.1684
_refine_ls_wR_factor_ref 0.2063
_reflns_Friedel_coverage 0
_reflns_number_gt 1773
_reflns_number_total 3713
_reflns_threshold_expression 'I > 2\s(I)'
_cod_data_source_file c8ce01673a2.cif
_cod_data_source_block C9
_cod_depositor_comments 'Adding full bibliography for 7231754--7231762.cif.'
_cod_database_code 7231757
_shelx_estimated_absorpt_t_min 0.932
_shelx_estimated_absorpt_t_max 0.979

loop_
_symmetry_equiv_pos_as_xyz
'x, y, z'
'-x, -y, -z'

loop_
_atom_site_label
_atom_site_type_symbol
_atom_site_fract_x
_atom_site_fract_y
_atom_site_fract_z
_atom_site_U_iso_or_equiv
_atom_site_adp_type
_atom_site_occupancy
_atom_site_site_symmetry_order
_atom_site_calc_flag
_atom_site_refinement_flags_posn
_atom_site_refinement_flags_adp
C1 C 0.2494(7) 0.6978(6) 0.36799(14) 0.0340(10) Uani 1 1 d . .
C2 C 0.2791(7) 0.6379(6) 0.31610(12) 0.0318(9) Uani 1 1 d . .
H2A H 0.130879 0.669843 0.297006 0.038 Uiso 1 1 calc R U
H2B H 0.295219 0.500645 0.315508 0.038 Uiso 1 1 calc R U
C3 C 0.4933(7) 0.7221(6) 0.28992(12) 0.0342(10) Uani 1 1 d . .
H3A H 0.475597 0.859135 0.288547 0.041 Uiso 1 1 calc R U
H3B H 0.643107 0.693548 0.308899 0.041 Uiso 1 1 calc R U
C4 C 0.5105(7) 0.6448(5) 0.23758(12) 0.0305(9) Uani 1 1 d . .
H4A H 0.535751 0.508658 0.239728 0.037 Uiso 1 1 calc R U
H4B H 0.354522 0.665372 0.220031 0.037 Uiso 1 1 calc R U
C5 C 0.7067(6) 0.7270(6) 0.20693(12) 0.0303(9) Uani 1 1 d . .
H5A H 0.863854 0.703981 0.223766 0.036 Uiso 1 1 calc R U
H5B H 0.683784 0.863406 0.204874 0.036 Uiso 1 1 calc R U
C6 C 0.7122(7) 0.6474(6) 0.15494(12) 0.0339(10) Uani 1 1 d . .
H6A H 0.553818 0.668424 0.13842 0.041 Uiso 1 1 calc R U
H6B H 0.737247 0.511174 0.157112 0.041 Uiso 1 1 calc R U
C7 C 0.9074(7) 0.7309(6) 0.12299(13) 0.0359(10) Uani 1 1 d . .
H7A H 0.883004 0.867195 0.120788 0.043 Uiso 1 1 calc R U
H7B H 1.066136 0.709179 0.139268 0.043 Uiso 1 1 calc R U
C8 C 0.9088(8) 0.6505(7) 0.07136(13) 0.0446(11) Uani 1 1 d . .
H8A H 0.750416 0.673037 0.055013 0.054 Uiso 1 1 calc R U
H8B H 0.932025 0.514139 0.073579 0.054 Uiso 1 1 calc R U
C9 C 1.1036(8) 0.7324(7) 0.03970(14) 0.0584(14) Uani 1 1 d . .
H9A H 1.095465 0.674989 0.006785 0.088 Uiso 1 1 calc R U
H9B H 1.079645 0.867041 0.036641 0.088 Uiso 1 1 calc R U
H9C H 1.26138 0.708034 0.055219 0.088 Uiso 1 1 calc R U
C10 C -0.0176(8) 0.6804(8) 0.43462(14) 0.0536(13) Uani 1 1 d . .
H10A H -0.179467 0.636209 0.441993 0.08 Uiso 1 1 calc R U
H10B H 0.100563 0.615196 0.455724 0.08 Uiso 1 1 calc R U
H10C H -0.006915 0.814545 0.440977 0.08 Uiso 1 1 calc R U
C11 C 0.6159(8) 0.2092(6) 0.39800(14) 0.0355(10) Uani 1 1 d . .
C12 C 0.8142(7) 0.1424(6) 0.36758(12) 0.0347(10) Uani 1 1 d . .
H12A H 0.805558 0.004908 0.365542 0.042 Uiso 1 1 calc R U
H12B H 0.968518 0.175415 0.384409 0.042 Uiso 1 1 calc R U
C13 C 0.8139(7) 0.2196(6) 0.31594(13) 0.0325(10) Uani 1 1 d . .
H13A H 0.832135 0.356594 0.317828 0.039 Uiso 1 1 calc R U
H13B H 0.656456 0.192561 0.299587 0.039 Uiso 1 1 calc R U
C14 C 1.0108(7) 0.1414(6) 0.28452(13) 0.0328(9) Uani 1 1 d . .
H14A H 0.98941 0.004894 0.281889 0.039 Uiso 1 1 calc R U
H14B H 1.167688 0.164941 0.301492 0.039 Uiso 1 1 calc R U
C15 C 1.0177(7) 0.2230(6) 0.23232(13) 0.0326(9) Uani 1 1 d . .
H15A H 0.861665 0.198604 0.215115 0.039 Uiso 1 1 calc R U
H15B H 1.038685 0.359575 0.234807 0.039 Uiso 1 1 calc R U
C16 C 1.2166(7) 0.1437(6) 0.20179(13) 0.0337(10) Uani 1 1 d . .
H16A H 1.196927 0.00686 0.199751 0.04 Uiso 1 1 calc R U
H16B H 1.372754 0.169523 0.218818 0.04 Uiso 1 1 calc R U
C17 C 1.2227(7) 0.2224(6) 0.14939(13) 0.0353(10) Uani 1 1 d . .
H17A H 1.066918 0.196341 0.132268 0.042 Uiso 1 1 calc R U
H17B H 1.242556 0.359211 0.151355 0.042 Uiso 1 1 calc R U
C18 C 1.4232(7) 0.1420(6) 0.11912(14) 0.0423(11) Uani 1 1 d . .
H18A H 1.578821 0.169112 0.13621 0.051 Uiso 1 1 calc R U
H18B H 1.40422 0.005018 0.117633 0.051 Uiso 1 1 calc R U
C19 C 1.4310(9) 0.2165(7) 0.06692(15) 0.0598(14) Uani 1 1 d . .
H19A H 1.564509 0.15853 0.049659 0.09 Uiso 1 1 calc R U
H19B H 1.279389 0.187383 0.049337 0.09 Uiso 1 1 calc R U
H19C H 1.454222 0.351695 0.06794 0.09 Uiso 1 1 calc R U
C20 C 0.4555(8) 0.2257(7) 0.47775(14) 0.0525(13) Uani 1 1 d . .
H20A H 0.497751 0.19456 0.512137 0.079 Uiso 1 1 calc R U
H20B H 0.426781 0.359896 0.475029 0.079 Uiso 1 1 calc R U
H20C H 0.309773 0.157863 0.467399 0.079 Uiso 1 1 calc R U
O1 O 0.0309(5) 0.6440(4) 0.38364(9) 0.0415(8) Uani 1 1 d . .
O2 O 0.3894(5) 0.7839(5) 0.39343(10) 0.0521(9) Uani 1 1 d . .
O3 O 0.6505(5) 0.1739(4) 0.44633(9) 0.0458(8) Uani 1 1 d . .
O4 O 0.4348(5) 0.2840(5) 0.38264(10) 0.0528(9) Uani 1 1 d . .

loop_
_atom_site_aniso_label
_atom_site_aniso_U_11
_atom_site_aniso_U_22
_atom_site_aniso_U_33
_atom_site_aniso_U_23
_atom_site_aniso_U_13
_atom_site_aniso_U_12
C1 0.030(2) 0.036(2) 0.036(2) 0.006(2) -0.0017(19) 0.007(2)
C2 0.035(2) 0.025(2) 0.035(2) 0.0043(17) -0.0017(18) -0.0018(19)
C3 0.031(2) 0.036(2) 0.035(2) 0.0003(18) -0.0013(18) 0.002(2)
C4 0.032(2) 0.024(2) 0.035(2) 0.0004(17) -0.0029(17) -0.0015(19)
C5 0.025(2) 0.033(2) 0.033(2) 0.0007(17) -0.0003(16) 0.0010(19)
C6 0.035(2) 0.032(2) 0.034(2) 0.0004(18) -0.0045(18) -0.001(2)
C7 0.030(2) 0.037(3) 0.041(2) 0.0006(19) 0.0027(18) -0.0011(19)
C8 0.043(3) 0.054(3) 0.037(2) -0.002(2) 0.005(2) -0.012(2)
C9 0.061(3) 0.074(4) 0.041(2) -0.005(2) 0.010(2) -0.015(3)
C10 0.043(3) 0.081(4) 0.038(2) 0.010(2) 0.010(2) 0.002(3)
C11 0.036(2) 0.028(2) 0.043(2) 0.000(2) 0.001(2) -0.004(2)
C12 0.032(2) 0.038(2) 0.034(2) 0.0049(19) -0.0015(18) 0.004(2)
C13 0.028(2) 0.030(2) 0.039(2) 0.0044(19) -0.0028(18) -0.0042(19)
C14 0.031(2) 0.028(2) 0.038(2) 0.0012(18) -0.0037(18) -0.0038(19)
C15 0.029(2) 0.031(2) 0.038(2) 0.0014(18) -0.0020(17) -0.0028(19)
C16 0.031(2) 0.029(2) 0.041(2) -0.0045(18) -0.0021(18) 0.0004(19)
C17 0.034(2) 0.031(2) 0.041(2) -0.0018(19) 0.0026(18) -0.004(2)
C18 0.036(3) 0.044(3) 0.047(2) -0.003(2) 0.005(2) -0.002(2)
C19 0.071(3) 0.062(3) 0.046(3) 0.004(2) 0.016(2) -0.013(3)
C20 0.051(3) 0.068(4) 0.039(2) 0.000(2) 0.006(2) 0.008(3)
O1 0.0287(16) 0.060(2) 0.0366(15) -0.0021(14) 0.0064(12) 0.0014(15)
O2 0.0440(18) 0.068(2) 0.0443(17) -0.0140(16) 0.0014(14) -0.0161(18)
O3 0.0455(18) 0.061(2) 0.0313(15) 0.0011(14) 0.0052(13) 0.0076(16)
O4 0.0439(19) 0.065(2) 0.0495(17) 0.0120(16) 0.0086(14) 0.0219(18)

loop_
_atom_type_symbol
_atom_type_description
_atom_type_scat_dispersion_real
_atom_type_scat_dispersion_imag
_atom_type_scat_source
C C 0.0033 0.0016 'International Tables Vol C Tables 4.2.6.8 and 6.1.1.4'
H H 0 0 'International Tables Vol C Tables 4.2.6.8 and 6.1.1.4'
O O 0.0106 0.006 'International Tables Vol C Tables 4.2.6.8 and 6.1.1.4'

loop_
_geom_angle_atom_site_label_1
_geom_angle_atom_site_label_2
_geom_angle_atom_site_label_3
_geom_angle
O2 C1 O1 122.9(3)
O2 C1 C2 127.3(4)
O1 C1 C2 109.7(3)
C1 C2 C3 115.6(3)
C1 C2 H2A 108.4
C3 C2 H2A 108.4
C1 C2 H2B 108.4
C3 C2 H2B 108.4
H2A C2 H2B 107.4
C4 C3 C2 110.8(3)
C4 C3 H3A 109.5
C2 C3 H3A 109.5
C4 C3 H3B 109.5
C2 C3 H3B 109.5
H3A C3 H3B 108.1
C5 C4 C3 115.6(3)
C5 C4 H4A 108.4
C3 C4 H4A 108.4
C5 C4 H4B 108.4
C3 C4 H4B 108.4
H4A C4 H4B 107.4
C4 C5 C6 113.2(3)
C4 C5 H5A 108.9
C6 C5 H5A 108.9
C4 C5 H5B 108.9
C6 C5 H5B 108.9
H5A C5 H5B 107.7
C5 C6 C7 114.1(3)
C5 C6 H6A 108.7
C7 C6 H6A 108.7
C5 C6 H6B 108.7
C7 C6 H6B 108.7
H6A C6 H6B 107.6
C8 C7 C6 113.2(3)
C8 C7 H7A 108.9
C6 C7 H7A 108.9
C8 C7 H7B 108.9
C6 C7 H7B 108.9
H7A C7 H7B 107.8
C7 C8 C9 113.3(3)
C7 C8 H8A 108.9
C9 C8 H8A 108.9
C7 C8 H8B 108.9
C9 C8 H8B 108.9
H8A C8 H8B 107.7
C8 C9 H9A 109.5
C8 C9 H9B 109.5
H9A C9 H9B 109.5
C8 C9 H9C 109.5
H9A C9 H9C 109.5
H9B C9 H9C 109.5
O1 C10 H10A 109.5
O1 C10 H10B 109.5
H10A C10 H10B 109.5
O1 C10 H10C 109.5
H10A C10 H10C 109.5
H10B C10 H10C 109.5
O4 C11 O3 121.3(4)
O4 C11 C12 125.7(4)
O3 C11 C12 113.0(4)
C11 C12 C13 114.5(3)
C11 C12 H12A 108.6
C13 C12 H12A 108.6
C11 C12 H12B 108.6
C13 C12 H12B 108.6
H12A C12 H12B 107.6
C12 C13 C14 113.6(3)
C12 C13 H13A 108.8
C14 C13 H13A 108.8
C12 C13 H13B 108.8
C14 C13 H13B 108.8
H13A C13 H13B 107.7
C13 C14 C15 114.3(3)
C13 C14 H14A 108.7
C15 C14 H14A 108.7
C13 C14 H14B 108.7
C15 C14 H14B 108.7
H14A C14 H14B 107.6
C16 C15 C14 113.3(3)
C16 C15 H15A 108.9
C14 C15 H15A 108.9
C16 C15 H15B 108.9
C14 C15 H15B 108.9
H15A C15 H15B 107.7
C15 C16 C17 113.6(3)
C15 C16 H16A 108.8
C17 C16 H16A 108.8
C15 C16 H16B 108.8
C17 C16 H16B 108.8
H16A C16 H16B 107.7
C18 C17 C16 113.2(3)
C18 C17 H17A 108.9
C16 C17 H17A 108.9
C18 C17 H17B 108.9
C16 C17 H17B 108.9
H17A C17 H17B 107.8
C19 C18 C17 114.1(4)
C19 C18 H18A 108.7
C17 C18 H18A 108.7
C19 C18 H18B 108.7
C17 C18 H18B 108.7
H18A C18 H18B 107.6
C18 C19 H19A 109.5
C18 C19 H19B 109.5
H19A C19 H19B 109.5
C18 C19 H19C 109.5
H19A C19 H19C 109.5
H19B C19 H19C 109.5
O3 C20 H20A 109.5
O3 C20 H20B 109.5
H20A C20 H20B 109.5
O3 C20 H20C 109.5
H20A C20 H20C 109.5
H20B C20 H20C 109.5
C1 O1 C10 116.2(3)
C11 O3 C20 115.6(3)

loop_
_geom_bond_atom_site_label_1
_geom_bond_atom_site_label_2
_geom_bond_distance
C1 O2 1.197(4)
C1 O1 1.354(4)
C1 C2 1.480(5)
C2 C3 1.526(5)
C2 H2A 0.99
C2 H2B 0.99
C3 C4 1.525(5)
C3 H3A 0.99
C3 H3B 0.99
C4 C5 1.508(5)
C4 H4A 0.99
C4 H4B 0.99
C5 C6 1.518(5)
C5 H5A 0.99
C5 H5B 0.99
C6 C7 1.528(5)
C6 H6A 0.99
C6 H6B 0.99
C7 C8 1.510(5)
C7 H7A 0.99
C7 H7B 0.99
C8 C9 1.517(6)
C8 H8A 0.99
C8 H8B 0.99
C9 H9A 0.98
C9 H9B 0.98
C9 H9C 0.98
C10 O1 1.435(4)
C10 H10A 0.98
C10 H10B 0.98
C10 H10C 0.98
C11 O4 1.208(5)
C11 O3 1.341(4)
C11 C12 1.473(5)
C12 C13 1.504(5)
C12 H12A 0.99
C12 H12B 0.99
C13 C14 1.512(5)
C13 H13A 0.99
C13 H13B 0.99
C14 C15 1.531(5)
C14 H14A 0.99
C14 H14B 0.99
C15 C16 1.509(5)
C15 H15A 0.99
C15 H15B 0.99
C16 C17 1.528(5)
C16 H16A 0.99
C16 H16B 0.99
C17 C18 1.515(5)
C17 H17A 0.99
C17 H17B 0.99
C18 C19 1.512(5)
C18 H18A 0.99
C18 H18B 0.99
C19 H19A 0.98
C19 H19B 0.98
C19 H19C 0.98
C20 O3 1.443(5)
C20 H20A 0.98
C20 H20B 0.98
C20 H20C 0.98

loop_
_geom_hbond_atom_site_label_D
_geom_hbond_atom_site_label_H
_geom_hbond_atom_site_label_A
_geom_hbond_distance_DH
_geom_hbond_distance_HA
_geom_hbond_distance_DA
_geom_hbond_angle_DHA
_geom_hbond_site_symmetry_A
_geom_hbond_publ_flag
C2 H2B O4 0.99 2.5 3.225(5) 130 . yes
C20 H20A O2 0.98 2.62 3.569(5) 163 2_666 yes

loop_
_geom_torsion_atom_site_label_1
_geom_torsion_atom_site_label_2
_geom_torsion_atom_site_label_3
_geom_torsion_atom_site_label_4
_geom_torsion
O2 C1 C2 C3 -10.7(6)
O1 C1 C2 C3 167.9(3)
C1 C2 C3 C4 177.9(3)
C2 C3 C4 C5 176.4(3)
C3 C4 C5 C6 -178.9(3)
C4 C5 C6 C7 179.1(3)
C5 C6 C7 C8 -179.7(3)
C6 C7 C8 C9 -179.6(4)
O4 C11 C12 C13 16.4(6)
O3 C11 C12 C13 -165.5(3)
C11 C12 C13 C14 -176.9(3)
C12 C13 C14 C15 -178.3(3)
C13 C14 C15 C16 179.6(3)
C14 C15 C16 C17 179.2(3)
C15 C16 C17 C18 179.9(3)
C16 C17 C18 C19 179.4(3)
O2 C1 O1 C10 -5.7(6)
C2 C1 O1 C10 175.6(4)
O4 C11 O3 C20 1.9(6)
C12 C11 O3 C20 -176.3(4)
